data_7126831
loop_
_publ_author_name
'Behera, Kanhu Charan'
'Bag, Bamaprasad'

_publ_section_title
;
 Selective DCP detection with xanthene derivatives by carbonyl
 phosphorylation.
;
_journal_issue 65
_journal_name_full 'Chemical communications (Cambridge, England)'
_journal_page_first 9308
_journal_page_last 9311
_journal_paper_doi 10.1039/d0cc03985c
_journal_volume 56
_journal_year 2020
_chemical_formula_moiety 'C37 H41 N5 O3'
_chemical_formula_sum 'C37 H41 N5 O3'
_chemical_formula_weight 603.77
_space_group_crystal_system monoclinic
_space_group_IT_number 14
_space_group_name_Hall '-P 2ybc'
_space_group_name_H-M_alt 'P 1 21/c 1'
_symmetry_Int_Tables_number 14
_audit_creation_date 2019-11-03
_audit_creation_method
;
Olex2 1.2
(compiled 2018.05.29 svn.r3508 for OlexSys, GUI svn.r5506)
;
_audit_update_record
;
2020-01-20 deposited with the CCDC.	2020-07-07 downloaded from the CCDC.
;
_cell_angle_alpha 90
_cell_angle_beta 95.167(7)
_cell_angle_gamma 90
_cell_formula_units_Z 4
_cell_length_a 9.236(2)
_cell_length_b 14.416(3)
_cell_length_c 25.771(6)
_cell_measurement_reflns_used 4729
_cell_measurement_temperature 293(2)
_cell_measurement_theta_max 17.05
_cell_measurement_theta_min 2.61
_cell_volume 3417.4(13)
_computing_cell_refinement 'BRUKER SAINT'
_computing_data_collection 'BRUKER APEX2'
_computing_data_reduction 'BRUKER SAINT'
_computing_molecular_graphics 'Olex2 (Dolomanov et al., 2009)'
_computing_publication_material 'ORTEP 3 and DIAMOND 3.0'
_computing_structure_refinement 'SHELXL-2013 and olex2.refine'
_computing_structure_solution 'SHELXS-97 (Sheldrick 2008)'
_diffrn_ambient_temperature 293.15
_diffrn_measured_fraction_theta_full 0.9955
_diffrn_measured_fraction_theta_max 0.9955
_diffrn_measurement_device_type 'Bruker APEX-II CCD'
_diffrn_measurement_method '\f and \w scans'
_diffrn_radiation_type 'Mo K\a'
_diffrn_radiation_wavelength 0.71073
_diffrn_reflns_av_R_equivalents 0.0502
_diffrn_reflns_av_unetI/netI 0.0341
_diffrn_reflns_limit_h_max 7
_diffrn_reflns_limit_h_min -7
_diffrn_reflns_limit_k_max 11
_diffrn_reflns_limit_k_min -11
_diffrn_reflns_limit_l_max 21
_diffrn_reflns_limit_l_min -20
_diffrn_reflns_number 15532
_diffrn_reflns_theta_full 17.0519
_diffrn_reflns_theta_max 17.05
_diffrn_reflns_theta_min 1.59
_exptl_absorpt_coefficient_mu 0.076
_exptl_crystal_colour Colourless
_exptl_crystal_density_diffrn 1.1733
_exptl_crystal_description Block
_exptl_crystal_F_000 1288.5414
_exptl_crystal_recrystallization_method 'Re-crystallisation from solvent'
_refine_diff_density_max 0.2336
_refine_diff_density_min -0.2557
_refine_diff_density_rms 0.0472
_refine_ls_d_res_high 1.2119
_refine_ls_d_res_low 12.8331
_refine_ls_extinction_expression Fc^*^=kFc[1+0.001xFc^2^\l^3^/sin(2\q)]^-1/4^
_refine_ls_goodness_of_fit_ref 1.1554
_refine_ls_hydrogen_treatment mixed
_refine_ls_matrix_type full
_refine_ls_number_constraints 37
_refine_ls_number_parameters 467
_refine_ls_number_reflns 2005
_refine_ls_number_restraints 0
_refine_ls_restrained_S_all 1.1554
_refine_ls_R_factor_all 0.0639
_refine_ls_R_factor_gt 0.0570
_refine_ls_shift/su_max 0.0002
_refine_ls_shift/su_mean 0.0000
_refine_ls_structure_factor_coef Fsqd
_refine_ls_weighting_details 'w=1/[\s^2^(Fo^2^)+(0.0808P)^2^+3.6964P] where P=(Fo^2^+2Fc^2^)/3'
_refine_ls_weighting_scheme calc
_refine_ls_wR_factor_gt 0.1529
_refine_ls_wR_factor_ref 0.1591
_reflns_Friedel_coverage 0.0
_reflns_limit_h_max 7
_reflns_limit_h_min -7
_reflns_limit_k_max 11
_reflns_limit_k_min 0
_reflns_limit_l_max 21
_reflns_limit_l_min 0
_reflns_number_gt 1732
_reflns_number_total 2005
_reflns_threshold_expression I>=2u(I)
_cod_data_source_file d0cc03985c2.cif
_cod_data_source_block BPB-KCB31
_cod_depositor_comments 'Adding full bibliography for 7126831--7126833.cif.'
_cod_original_cell_volume 3417.6(14)
_cod_database_code 7126831
_olex2_refinement_description
;
1. Fixed Uiso
 At 1.2 times of:
  All C(H) groups, All C(H,H) groups
 At 1.5 times of:
  All C(H,H,H) groups
2. Restrained distances
3. Uiso/Uaniso restraints and constraints
: with sigma of 0.1 and sigma for terminal atoms of 0.2
4.a Secondary CH2 refined with riding coordinates:
 C21(H21a,H21b), C23(H23a,H23b), C36(H36a,H36b)
4.b Me refined with riding coordinates:
 C22(H22a,H22b,H22c), C24(H24a,H24b,H24c), C25(H25a,H25b,H25c), C26(H26a,H26b,
 H26c), C35(H35a,H35b,H35c), C37(H37a,H37b,H37c)
4.c Aromatic/amide H refined with riding coordinates:
 C1(H1a), C4(H4)
;
_olex2_submission_special_instructions 'No special instructions were received'

loop_
_space_group_symop_id
_space_group_symop_operation_xyz
1 x,y,z
2 -x,y+1/2,-z+1/2
3 -x,-y,-z
4 x,-y-1/2,z-1/2

loop_
_atom_site_label
_atom_site_type_symbol
_atom_site_fract_x
_atom_site_fract_y
_atom_site_fract_z
_atom_site_U_iso_or_equiv
_atom_site_adp_type
_atom_site_occupancy
_atom_site_refinement_flags_posn
O1 O 1.0261(8) 0.0692(3) 0.35338(16) 0.0615(13) Uani 1.000000 .
O2 O 0.8027(5) 0.4315(4) 0.22959(16) 0.0743(15) Uani 1.000000 .
O3 O 0.7212(4) 0.4922(3) 0.3584(2) 0.0575(12) Uani 1.000000 .
N1 N 0.5550(10) -0.0619(6) 0.3209(3) 0.083(2) Uani 1.000000 .
N2 N 1.5070(10) 0.1748(5) 0.3987(3) 0.072(2) Uani 1.000000 .
N3 N 0.9010(5) 0.3117(4) 0.2810(3) 0.0453(14) Uani 1.000000 .
N4 N 0.8578(5) 0.3533(3) 0.3246(4) 0.0471(14) Uani 1.000000 .
N5 N 0.7195(7) 0.5318(5) 0.5402(3) 0.0757(17) Uani 1.000000 .
C1 C 0.7164(11) 0.1414(5) 0.2639(2) 0.0473(16) Uani 1.000000 .
H1a H 0.6906(11) 0.1869(5) 0.2391(2) 0.057(2) Uiso 1.000000 R
C2 C 0.6137(7) 0.0764(6) 0.2738(3) 0.0495(17) Uani 1.000000 .
C3 C 0.6530(12) 0.0056(6) 0.3103(3) 0.0565(18) Uani 1.000000 .
C4 C 0.7918(14) 0.0061(5) 0.3348(3) 0.0602(19) Uani 1.000000 .
H4 H 0.8197(14) -0.0402(5) 0.3587(3) 0.072(2) Uiso 1.000000 R
C5 C 1.2227(12) 0.2659(6) 0.3031(3) 0.0485(17) Uani 1.000000 .
C6 C 1.3558(10) 0.2577(6) 0.3307(4) 0.0508(18) Uani 1.000000 .
C7 C 1.3777(11) 0.1850(7) 0.3676(3) 0.053(2) Uani 1.000000 .
C8 C 1.2643(14) 0.1250(6) 0.3726(3) 0.055(2) Uani 1.000000 .
C9 C 0.8570(9) 0.1435(5) 0.2886(3) 0.0420(16) Uani 1.000000 .
C10 C 0.8912(10) 0.0748(6) 0.3244(3) 0.0510(17) Uani 1.000000 .
C11 C 1.1075(8) 0.2048(6) 0.3084(3) 0.0424(17) Uani 1.000000 .
C12 C 1.1309(12) 0.1336(6) 0.3438(3) 0.0472(17) Uani 1.000000 .
C13 C 0.9653(9) 0.2164(5) 0.2756(3) 0.0399(16) Uani 1.000000 .
C14 C 0.9874(8) 0.2200(7) 0.2182(3) 0.0429(17) Uani 1.000000 .
C15 C 1.0552(8) 0.1570(7) 0.1888(5) 0.0576(19) Uani 1.000000 .
C16 C 1.0625(9) 0.1774(8) 0.1365(5) 0.067(3) Uani 1.000000 .
C17 C 1.0053(10) 0.2568(8) 0.1139(4) 0.066(2) Uani 1.000000 .
C18 C 0.9369(8) 0.3196(6) 0.1431(5) 0.0572(18) Uani 1.000000 .
C19 C 0.9292(7) 0.2997(6) 0.1950(4) 0.0472(17) Uani 1.000000 .
C20 C 0.8694(7) 0.3581(6) 0.2346(4) 0.0506(17) Uani 1.000000 .
C21 C 0.5940(9) -0.1424(7) 0.3537(5) 0.142(4) Uani 1.000000 .
H21a H 0.6587(9) -0.1815(7) 0.3357(5) 0.171(5) Uiso 1.000000 R
H21b H 0.6476(9) -0.1209(7) 0.3855(5) 0.171(5) Uiso 1.000000 R
C22 C 0.4782(14) -0.1957(8) 0.3668(5) 0.202(5) Uani 1.000000 .
H22a H 0.5139(14) -0.2467(8) 0.3882(5) 0.302(7) Uiso 1.000000 R
H22b H 0.4146(14) -0.1583(8) 0.3856(5) 0.302(7) Uiso 1.000000 R
H22c H 0.4257(14) -0.2190(8) 0.3356(5) 0.302(7) Uiso 1.000000 R
C23 C 1.5380(8) 0.1017(5) 0.4361(3) 0.096(2) Uani 1.000000 .
H23a H 1.4604(8) 0.0987(5) 0.4590(3) 0.115(3) Uiso 1.000000 R
H23b H 1.5404(8) 0.0429(5) 0.4178(3) 0.115(3) Uiso 1.000000 R
C24 C 1.6767(11) 0.1150(6) 0.4676(4) 0.163(4) Uani 1.000000 .
H24a H 1.6924(11) 0.0647(6) 0.4918(4) 0.244(6) Uiso 1.000000 R
H24b H 1.7543(11) 0.1167(6) 0.4452(4) 0.244(6) Uiso 1.000000 R
H24c H 1.6743(11) 0.1725(6) 0.4864(4) 0.244(6) Uiso 1.000000 R
C25 C 0.4653(7) 0.0795(4) 0.2456(2) 0.074(2) Uani 1.000000 .
H25a H 0.4080(7) 0.0293(4) 0.2573(2) 0.111(3) Uiso 1.000000 R
H25b H 0.4198(7) 0.1375(4) 0.2526(2) 0.111(3) Uiso 1.000000 R
H25c H 0.4729(7) 0.0736(4) 0.2088(2) 0.111(3) Uiso 1.000000 R
C26 C 1.4791(7) 0.3220(5) 0.3229(2) 0.077(2) Uani 1.000000 .
H26a H 1.5624(7) 0.3048(5) 0.3458(2) 0.115(3) Uiso 1.000000 R
H26b H 1.5027(7) 0.3182(5) 0.2874(2) 0.115(3) Uiso 1.000000 R
H26c H 1.4513(7) 0.3844(5) 0.3304(2) 0.115(3) Uiso 1.000000 R
C27 C 0.8831(7) 0.3205(5) 0.3708(5) 0.0511(19) Uani 1.000000 .
C28 C 0.8363(7) 0.3731(6) 0.4140(4) 0.0469(17) Uani 1.000000 .
C29 C 0.7596(7) 0.4569(6) 0.4062(4) 0.0451(16) Uani 1.000000 .
C30 C 0.7187(7) 0.5069(6) 0.4473(5) 0.0545(18) Uani 1.000000 .
C31 C 0.8704(7) 0.3460(6) 0.4656(5) 0.0602(19) Uani 1.000000 .
C32 C 0.8342(8) 0.3961(7) 0.5071(4) 0.065(2) Uani 1.000000 .
C33 C 0.7564(8) 0.4799(6) 0.4991(4) 0.0588(18) Uani 1.000000 .
C34 C 0.6336(10) 0.6156(6) 0.5326(3) 0.077(2) Uani 1.000000 .
C35 C 0.7218(8) 0.6978(5) 0.5191(3) 0.103(2) Uani 1.000000 .
H35a H 0.6599(8) 0.7512(5) 0.5145(3) 0.155(4) Uiso 1.000000 R
H35b H 0.7963(8) 0.7093(5) 0.5468(3) 0.155(4) Uiso 1.000000 R
H35c H 0.7657(8) 0.6857(5) 0.4875(3) 0.155(4) Uiso 1.000000 R
C36 C 0.7836(8) 0.5146(5) 0.5937(3) 0.094(2) Uani 1.000000 .
H36a H 0.8808(8) 0.4896(5) 0.5927(3) 0.113(3) Uiso 1.000000 R
H36b H 0.7911(8) 0.5727(5) 0.6128(3) 0.113(3) Uiso 1.000000 R
C37 C 0.6941(8) 0.4488(6) 0.6208(3) 0.119(3) Uani 1.000000 .
H37a H 0.7379(8) 0.4387(6) 0.6556(3) 0.178(4) Uiso 1.000000 R
H37b H 0.5983(8) 0.4740(6) 0.6223(3) 0.178(4) Uiso 1.000000 R
H37c H 0.6879(8) 0.3910(6) 0.6023(3) 0.178(4) Uiso 1.000000 R
H34a H 0.544(7) 0.609(4) 0.504(2) 0.09(2) Uiso 1.000000 .
H5 H 1.213(6) 0.315(4) 0.276(2) 0.07(2) Uiso 1.000000 .
H8 H 1.268(5) 0.082(3) 0.3946(16) 0.011(18) Uiso 1.000000 .
H32 H 0.870(5) 0.374(4) 0.543(2) 0.07(2) Uiso 1.000000 .
H30 H 0.668(5) 0.566(4) 0.4408(19) 0.04(2) Uiso 1.000000 .
H34b H 0.581(7) 0.627(4) 0.565(3) 0.10(2) Uiso 1.000000 .
H17 H 1.003(6) 0.272(4) 0.077(3) 0.08(3) Uiso 1.000000 .
H2 H 1.576(6) 0.208(3) 0.3911(18) 0.03(2) Uiso 1.000000 .
H31 H 0.928(5) 0.287(4) 0.469(2) 0.06(2) Uiso 1.000000 .
H18 H 0.886(5) 0.379(4) 0.129(2) 0.06(2) Uiso 1.000000 .
H15 H 1.094(5) 0.106(4) 0.203(2) 0.04(2) Uiso 1.000000 .
H27 H 0.947(7) 0.265(5) 0.380(2) 0.09(3) Uiso 1.000000 .
H16 H 1.103(4) 0.136(3) 0.1200(19) 0.020(19) Uiso 1.000000 .
H3 H 0.775(8) 0.444(6) 0.330(3) 0.11(2) Uiso 1.000000 .
H1 H 0.476(6) -0.056(4) 0.308(2) 0.04(2) Uiso 1.000000 .

loop_
_atom_site_aniso_label
_atom_site_aniso_U_11
_atom_site_aniso_U_22
_atom_site_aniso_U_33
_atom_site_aniso_U_12
_atom_site_aniso_U_13
_atom_site_aniso_U_23
O1 0.052(4) 0.053(3) 0.079(3) -0.009(3) -0.004(3) 0.014(3)
O2 0.097(4) 0.056(3) 0.071(3) 0.029(3) 0.013(3) 0.005(3)
O3 0.075(3) 0.051(3) 0.046(3) 0.008(2) 0.001(3) 0.003(3)
N1 0.055(6) 0.074(6) 0.117(6) -0.025(6) 0.001(5) 0.006(4)
N2 0.046(6) 0.076(6) 0.091(5) -0.010(5) -0.001(5) -0.012(5)
N3 0.055(3) 0.046(5) 0.036(6) 0.004(3) 0.008(3) -0.002(5)
N4 0.049(3) 0.046(4) 0.047(6) -0.001(3) 0.012(3) -0.009(5)
N5 0.115(5) 0.068(5) 0.045(5) 0.031(4) 0.009(4) -0.001(4)
C1 0.040(5) 0.051(5) 0.051(4) -0.002(5) 0.007(5) -0.009(4)
C2 0.032(6) 0.060(5) 0.055(5) -0.006(6) -0.004(5) -0.018(5)
C3 0.047(8) 0.056(7) 0.066(5) -0.004(6) 0.002(5) -0.008(6)
C4 0.058(7) 0.047(6) 0.075(5) -0.012(6) 0.004(6) 0.012(4)
C5 0.037(7) 0.054(6) 0.054(5) 0.006(6) 0.001(5) -0.009(5)
C6 0.060(9) 0.038(5) 0.056(5) -0.009(5) 0.017(6) -0.007(5)
C7 0.035(8) 0.057(7) 0.069(7) -0.011(7) 0.006(6) -0.022(7)
C8 0.064(9) 0.045(7) 0.053(6) 0.011(8) -0.004(7) 0.011(5)
C9 0.042(7) 0.035(5) 0.050(5) -0.005(5) 0.008(5) -0.001(5)
C10 0.046(8) 0.049(6) 0.057(5) 0.000(7) 0.000(6) -0.007(5)
C11 0.039(8) 0.038(5) 0.049(5) 0.001(6) 0.002(6) -0.007(5)
C12 0.038(8) 0.049(7) 0.053(5) 0.001(7) -0.004(6) -0.005(6)
C13 0.043(5) 0.033(6) 0.044(6) 0.014(5) 0.004(5) -0.006(4)
C14 0.045(4) 0.037(6) 0.046(8) -0.001(4) 0.004(4) -0.005(6)
C15 0.063(5) 0.051(7) 0.060(8) 0.006(5) 0.006(5) -0.007(8)
C16 0.073(5) 0.067(9) 0.064(10) -0.003(6) 0.024(5) -0.034(8)
C17 0.087(6) 0.055(7) 0.055(8) -0.006(5) -0.001(6) 0.004(8)
C18 0.067(5) 0.050(7) 0.056(9) 0.001(5) 0.010(5) -0.008(7)
C19 0.052(4) 0.055(7) 0.036(8) -0.010(5) 0.008(5) -0.005(8)
C20 0.054(4) 0.048(6) 0.050(7) -0.004(4) 0.009(5) -0.006(8)
C21 0.088(7) 0.072(6) 0.265(11) -0.037(6) 0.007(7) 0.057(8)
C22 0.202(12) 0.154(10) 0.247(13) -0.027(10) 0.006(10) 0.082(9)
C23 0.090(7) 0.072(5) 0.119(6) 0.010(5) -0.035(5) 0.014(6)
C24 0.144(8) 0.155(9) 0.173(9) -0.023(7) -0.077(8) 0.042(7)
C25 0.066(5) 0.076(5) 0.079(5) -0.008(4) 0.005(4) -0.019(4)
C26 0.062(5) 0.085(5) 0.082(5) -0.010(5) 0.008(4) -0.010(4)
C27 0.051(5) 0.053(6) 0.050(8) 0.006(4) 0.006(5) -0.003(7)
C28 0.046(4) 0.046(7) 0.051(9) 0.004(4) 0.010(5) -0.001(7)
C29 0.048(4) 0.045(7) 0.043(8) 0.001(4) 0.008(5) -0.006(7)
C30 0.067(5) 0.050(7) 0.047(8) 0.005(5) 0.006(5) 0.004(7)
C31 0.073(5) 0.050(6) 0.057(8) 0.016(5) 0.002(5) 0.006(7)
C32 0.082(5) 0.071(7) 0.043(8) 0.020(5) 0.007(5) -0.008(7)
C33 0.068(5) 0.051(7) 0.059(9) 0.003(5) 0.019(5) -0.014(7)
C34 0.096(6) 0.073(7) 0.063(6) 0.006(6) 0.025(6) -0.015(5)
C35 0.118(6) 0.086(6) 0.109(6) -0.002(5) 0.025(5) -0.022(5)
C36 0.113(6) 0.095(6) 0.077(6) 0.015(5) 0.030(6) -0.002(5)
C37 0.116(6) 0.143(7) 0.103(6) 0.031(6) 0.041(5) 0.021(6)

loop_
_atom_type_symbol
_atom_type_scat_dispersion_real
_atom_type_scat_dispersion_imag
_atom_type_scat_Cromer_Mann_a1
_atom_type_scat_Cromer_Mann_a2
_atom_type_scat_Cromer_Mann_a3
_atom_type_scat_Cromer_Mann_a4
_atom_type_scat_Cromer_Mann_b1
_atom_type_scat_Cromer_Mann_b2
_atom_type_scat_Cromer_Mann_b3
_atom_type_scat_Cromer_Mann_b4
_atom_type_scat_Cromer_Mann_c
_atom_type_scat_source
_atom_type_scat_dispersion_source
H 0.00000 0.00000 0.49300 0.32291 0.14019 0.04081 10.51090 26.12570 3.14236 57.79970 0.0030380000826 'International Tables Volume C Table 6.1.1.4 (pp. 500-502)' 'Henke, Gullikson and Davis, At. Data and Nucl. Data Tables, 1993, 54, 2'
C 0.00347 0.00161 2.31000 1.02000 1.58860 0.86500 20.84390 10.20750 0.56870 51.65120 0.215599998832 'International Tables Volume C Table 6.1.1.4 (pp. 500-502)' 'Henke, Gullikson and Davis, At. Data and Nucl. Data Tables, 1993, 54, 2'
O 0.01158 0.00611 3.04850 2.28680 1.54630 0.86700 13.27710 5.70110 0.32390 32.90890 0.250800013542 'International Tables Volume C Table 6.1.1.4 (pp. 500-502)' 'Henke, Gullikson and Davis, At. Data and Nucl. Data Tables, 1993, 54, 2'
N 0.00653 0.00323 12.21260 3.13220 2.01250 1.16630 0.00570 9.89330 28.99750 0.58260 -11.5290002823 'International Tables Volume C Table 6.1.1.4 (pp. 500-502)' 'Henke, Gullikson and Davis, At. Data and Nucl. Data Tables, 1993, 54, 2'

loop_
_geom_angle_atom_site_label_1
_geom_angle_atom_site_label_2
_geom_angle_atom_site_label_3
_geom_angle
_geom_angle_site_symmetry_1
_geom_angle_site_symmetry_3
_geom_angle_publ_flag
C12 O1 C10 118.1(6) . . ?
H3 O3 C29 105(3) . . ?
C21 N1 C3 123.0(8) . . ?
H1 N1 C3 117(5) . . ?
H1 N1 C21 120(5) . . ?
C23 N2 C7 125.1(7) . . ?
H2 N2 C7 116(4) . . ?
H2 N2 C23 118(3) . . ?
C13 N3 N4 128.6(6) . . ?
C20 N3 N4 116.5(6) . . ?
C20 N3 C13 114.6(6) . . ?
C27 N4 N3 124.0(6) . . ?
C34 N5 C33 121.5(7) . . ?
C36 N5 C33 121.9(7) . . ?
C36 N5 C34 115.9(7) . . ?
C2 C1 H1a 118.0(5) . . ?
C9 C1 H1a 118.0(4) . . ?
C9 C1 C2 124.0(5) . . ?
C3 C2 C1 118.5(6) . . ?
C25 C2 C1 120.5(8) . . ?
C25 C2 C3 121.0(9) . . ?
C2 C3 N1 120.7(9) . . ?
C4 C3 N1 121.1(9) . . ?
C4 C3 C2 118.2(7) . . ?
H4 C4 C3 119.4(5) . . ?
C10 C4 C3 121.3(6) . . ?
C10 C4 H4 119.4(5) . . ?
C11 C5 C6 123.4(7) . . ?
H5 C5 C6 117(3) . . ?
H5 C5 C11 120(3) . . ?
C7 C6 C5 118.7(6) . . ?
C26 C6 C5 122.3(9) . . ?
C26 C6 C7 119.0(10) . . ?
C6 C7 N2 122.0(10) . . ?
C8 C7 N2 120.3(10) . . ?
C8 C7 C6 117.7(8) . . ?
C12 C8 C7 122.8(8) . . ?
H8 C8 C7 123(3) . . ?
H8 C8 C12 114(3) . . ?
C10 C9 C1 116.1(6) . . ?
C13 C9 C1 121.5(8) . . ?
C13 C9 C10 122.4(8) . . ?
C4 C10 O1 115.3(9) . . ?
C9 C10 O1 122.9(8) . . ?
C9 C10 C4 121.8(7) . . ?
C12 C11 C5 117.3(7) . . ?
C13 C11 C5 120.5(9) . . ?
C13 C11 C12 122.1(9) . . ?
C8 C12 O1 116.6(9) . . ?
C11 C12 O1 123.3(9) . . ?
C11 C12 C8 120.1(8) . . ?
C9 C13 N3 109.8(6) . . ?
C11 C13 N3 112.4(6) . . ?
C11 C13 C9 111.1(6) . . ?
C14 C13 N3 98.5(5) . . ?
C14 C13 C9 113.0(6) . . ?
C14 C13 C11 111.4(6) . . ?
C15 C14 C13 128.8(8) . . ?
C19 C14 C13 111.7(8) . . ?
C19 C14 C15 119.5(7) . . ?
C16 C15 C14 117.5(8) . . ?
H15 C15 C14 122(3) . . ?
H15 C15 C16 121(3) . . ?
C17 C16 C15 122.7(9) . . ?
H16 C16 C15 114(3) . . ?
H16 C16 C17 123(3) . . ?
C18 C17 C16 119.9(8) . . ?
H17 C17 C16 125(4) . . ?
H17 C17 C18 115(4) . . ?
C19 C18 C17 117.6(8) . . ?
H18 C18 C17 125(3) . . ?
H18 C18 C19 117(3) . . ?
C18 C19 C14 122.8(8) . . ?
C20 C19 C14 109.4(8) . . ?
C20 C19 C18 127.8(10) . . ?
N3 C20 O2 125.2(7) . . ?
C19 C20 O2 129.6(9) . . ?
C19 C20 N3 105.2(7) . . ?
H21a C21 N1 108.5(5) . . ?
H21b C21 N1 108.5(5) . . ?
H21b C21 H21a 107.5 . . ?
C22 C21 N1 115.3(8) . . ?
C22 C21 H21a 108.5(6) . . ?
C22 C21 H21b 108.5(7) . . ?
H22a C22 C21 109.5 . . ?
H22b C22 C21 109.5 . . ?
H22b C22 H22a 109.5 . . ?
H22c C22 C21 109.5 . . ?
H22c C22 H22a 109.5 . . ?
H22c C22 H22b 109.5 . . ?
H23a C23 N2 109.1(4) . . ?
H23b C23 N2 109.1(4) . . ?
H23b C23 H23a 107.8 . . ?
C24 C23 N2 112.7(7) . . ?
C24 C23 H23a 109.1(5) . . ?
C24 C23 H23b 109.1(5) . . ?
H24a C24 C23 109.5 . . ?
H24b C24 C23 109.5 . . ?
H24b C24 H24a 109.5 . . ?
H24c C24 C23 109.5 . . ?
H24c C24 H24a 109.5 . . ?
H24c C24 H24b 109.5 . . ?
H25a C25 C2 109.5 . . ?
H25b C25 C2 109.5 . . ?
H25b C25 H25a 109.5 . . ?
H25c C25 C2 109.5 . . ?
H25c C25 H25a 109.5 . . ?
H25c C25 H25b 109.5 . . ?
H26a C26 C6 109.5 . . ?
H26b C26 C6 109.5 . . ?
H26b C26 H26a 109.5 . . ?
H26c C26 C6 109.5 . . ?
H26c C26 H26a 109.5 . . ?
H26c C26 H26b 109.5 . . ?
C28 C27 N4 118.6(8) . . ?
H27 C27 N4 125(3) . . ?
H27 C27 C28 116(3) . . ?
C29 C28 C27 121.5(9) . . ?
C31 C28 C27 122.0(9) . . ?
C31 C28 C29 116.5(8) . . ?
C28 C29 O3 122.9(9) . . ?
C30 C29 O3 116.2(8) . . ?
C30 C29 C28 120.9(8) . . ?
C33 C30 C29 122.1(8) . . ?
H30 C30 C29 119(3) . . ?
H30 C30 C33 119(3) . . ?
C32 C31 C28 123.4(7) . . ?
H31 C31 C28 113(3) . . ?
H31 C31 C32 124(3) . . ?
C33 C32 C31 120.0(7) . . ?
H32 C32 C31 119(3) . . ?
H32 C32 C33 121(3) . . ?
C30 C33 N5 121.9(9) . . ?
C32 C33 N5 121.0(10) . . ?
C32 C33 C30 117.1(8) . . ?
C35 C34 N5 112.9(7) . . ?
H34a C34 N5 114(3) . . ?
H34a C34 C35 109(3) . . ?
H34b C34 N5 109(3) . . ?
H34b C34 C35 112(3) . . ?
H34b C34 H34a 101(5) . . ?
H35a C35 C34 109.5 . . ?
H35b C35 C34 109.5 . . ?
H35b C35 H35a 109.5 . . ?
H35c C35 C34 109.5 . . ?
H35c C35 H35a 109.5 . . ?
H35c C35 H35b 109.5 . . ?
H36a C36 N5 109.5(4) . . ?
H36b C36 N5 109.5(4) . . ?
H36b C36 H36a 108.0 . . ?
C37 C36 N5 110.9(6) . . ?
C37 C36 H36a 109.5(4) . . ?
C37 C36 H36b 109.5(4) . . ?
H37a C37 C36 109.5 . . ?
H37b C37 C36 109.5 . . ?
H37b C37 H37a 109.5 . . ?
H37c C37 C36 109.5 . . ?
H37c C37 H37a 109.5 . . ?
H37c C37 H37b 109.5 . . ?

loop_
_geom_bond_atom_site_label_1
_geom_bond_atom_site_label_2
_geom_bond_distance
_geom_bond_site_symmetry_2
_geom_bond_publ_flag
O1 C10 1.397(7) . ?
O1 C12 1.380(7) . ?
O2 C20 1.226(8) . ?
O3 C29 1.349(7) . ?
O3 H3 1.15(9) . ?
N1 C3 1.373(9) . ?
N1 C21 1.460(10) . ?
N1 H1 0.77(5) . ?
N2 C7 1.385(8) . ?
N2 C23 1.439(9) . ?
N2 H2 0.84(5) . ?
N3 N4 1.365(6) . ?
N3 C13 1.508(7) . ?
N3 C20 1.377(7) . ?
N4 C27 1.283(7) . ?
N5 C33 1.366(8) . ?
N5 C34 1.450(9) . ?
N5 C36 1.471(8) . ?
C1 H1a 0.9300 . ?
C1 C2 1.375(7) . ?
C1 C9 1.394(8) . ?
C2 C3 1.413(8) . ?
C2 C25 1.493(8) . ?
C3 C4 1.377(8) . ?
C4 H4 0.9300 . ?
C4 C10 1.393(8) . ?
C5 C6 1.369(8) . ?
C5 C11 1.398(8) . ?
C5 H5 1.00(6) . ?
C6 C7 1.418(8) . ?
C6 C26 1.497(8) . ?
C7 C8 1.373(9) . ?
C8 C12 1.386(9) . ?
C8 H8 0.84(4) . ?
C9 C10 1.371(7) . ?
C9 C13 1.509(8) . ?
C11 C12 1.376(8) . ?
C11 C13 1.506(8) . ?
C13 C14 1.511(8) . ?
C14 C15 1.369(8) . ?
C14 C19 1.382(8) . ?
C15 C16 1.388(10) . ?
C15 H15 0.88(5) . ?
C16 C17 1.369(10) . ?
C16 H16 0.84(4) . ?
C17 C18 1.368(9) . ?
C17 H17 0.97(7) . ?
C18 C19 1.377(8) . ?
C18 H18 1.03(6) . ?
C19 C20 1.468(9) . ?
C21 H21a 0.9700 . ?
C21 H21b 0.9700 . ?
C21 C22 1.384(11) . ?
C22 H22a 0.9600 . ?
C22 H22b 0.9600 . ?
C22 H22c 0.9600 . ?
C23 H23a 0.9700 . ?
C23 H23b 0.9700 . ?
C23 C24 1.466(9) . ?
C24 H24a 0.9600 . ?
C24 H24b 0.9600 . ?
C24 H24c 0.9600 . ?
C25 H25a 0.9600 . ?
C25 H25b 0.9600 . ?
C25 H25c 0.9600 . ?
C26 H26a 0.9600 . ?
C26 H26b 0.9600 . ?
C26 H26c 0.9600 . ?
C27 C28 1.445(8) . ?
C27 H27 1.01(7) . ?
C28 C29 1.406(8) . ?
C28 C31 1.395(8) . ?
C29 C30 1.363(8) . ?
C30 C33 1.403(8) . ?
C30 H30 0.98(5) . ?
C31 C32 1.356(8) . ?
C31 H31 1.01(6) . ?
C32 C33 1.411(9) . ?
C32 H32 1.01(6) . ?
C34 C35 1.496(9) . ?
C34 H34a 1.06(6) . ?
C34 H34b 1.03(7) . ?
C35 H35a 0.9600 . ?
C35 H35b 0.9600 . ?
C35 H35c 0.9600 . ?
C36 H36a 0.9700 . ?
C36 H36b 0.9700 . ?
C36 C37 1.474(9) . ?
C37 H37a 0.9600 . ?
C37 H37b 0.9600 . ?
C37 H37c 0.9600 . ?

loop_
_geom_hbond_atom_site_label_D
_geom_hbond_atom_site_label_H
_geom_hbond_atom_site_label_A
_geom_hbond_distance_DH
_geom_hbond_distance_HA
_geom_hbond_distance_DA
_geom_hbond_angle_DHA
_geom_hbond_site_symmetry_A
O3 H3 N4 1.15(9) 1.53(9) 2.561(7) 146(5) .

loop_
_smtbx_masks_void_nr
_smtbx_masks_void_average_x
_smtbx_masks_void_average_y
_smtbx_masks_void_average_z
_smtbx_masks_void_volume
_smtbx_masks_void_count_electrons
_smtbx_masks_void_content
1 -0.109 -0.021 0.217 8.9 0.2 ?
2 0.000 0.000 0.500 107.4 16.5 ?
3 0.109 0.021 0.783 8.9 0.2 ?
4 0.000 0.500 0.000 107.4 16.5 ?
5 0.109 0.479 0.283 8.9 0.2 ?
6 -0.109 0.521 0.717 8.9 0.2 ?
